data_7209086
loop_
_publ_author_name
'Sanphui, Palash'
'Bolla, Geetha'
'Das, Uday'
'Mukherjee, Alok K.'
'Nangia, Ashwini'

_publ_section_title
;
 Acemetacin polymorphs: a rare case of carboxylic acid catemer and dimer
 synthons
;
_journal_issue 1
_journal_name_full CrystEngComm
_journal_page_first 34
_journal_paper_doi 10.1039/c2ce26534f
_journal_volume 15
_journal_year 2013
_chemical_formula_sum 'C21 H18 Cl N O6'
_chemical_formula_weight 415.83
_chemical_name_common 'from D:/data/P.Sapui/gsas_26052012/ps1.cif'
_chemical_name_systematic ' ?'
_space_group_IT_number 14
_symmetry_cell_setting monoclinic
_symmetry_space_group_name_Hall '-P 2yn'
_symmetry_space_group_name_H-M 'P 1 21/n 1'
_audit_creation_date 2012-06-11T19:58
_audit_creation_method 'from EXP file using GSAS2CIF'
_audit_update_record ' 2012-06-11T19:58 Initial CIF as created by GSAS2CIF'
_cell_angle_alpha 90.0
_cell_angle_beta 108.5192(27)
_cell_angle_gamma 90.0
_cell_formula_units_Z 4
_cell_length_a 22.5733(13)
_cell_length_b 4.89448(21)
_cell_length_c 18.3874(9)
_cell_measurement_temperature 293
_cell_volume 1926.33(17)
_computing_structure_refinement GSAS
_diffrn_ambient_temperature 293
_diffrn_radiation_polarisn_ratio 0.5
_diffrn_radiation_probe x-ray
_diffrn_radiation_wavelength 1.5406
_exptl_absorpt_correction_T_max 1.00000
_exptl_absorpt_correction_T_min 1.00000
_exptl_absorpt_process_details
; GSAS Absorption/surface roughness correction: function number 0
No correction is applied.
;
_pd_block_id 2012-06-11T19:58|ACEMETACIN||
_pd_calc_method 'Rietveld Refinement'
_pd_instr_location ' ?'
_pd_meas_2theta_range_inc 0.0198
_pd_meas_2theta_range_max 99.80305
_pd_meas_2theta_range_min 5.0
_pd_meas_number_of_points 4790
_pd_phase_name 'from D:/data/P.Sapui/gsas_26052012/ps1.cif'
_pd_proc_2theta_range_inc 0.0198
_pd_proc_2theta_range_max 99.80305
_pd_proc_2theta_range_min 5.0
_pd_proc_info_datetime 2012-06-11T19:58:24
_pd_proc_info_excluded_regions ' ?'
_pd_proc_ls_background_function
; GSAS Background function number 1 with 36 terms.
Shifted Chebyshev function of 1st kind
1: 794.142 2: -657.606 3: 371.969 4: -213.544
5: 166.299 6: -143.469 7: 70.6800 8: -5.35319
9: -11.3920 10: 33.8229 11: -47.4186 12: 35.3653
13: -3.06906 14: -21.9251 15: 20.9186 16: -7.89351
17: -2.34766 18: 12.1133 19: -6.55919 20: 3.39025
21: -7.21148 22: 3.35714 23: 7.73519 24: -15.0360
25: 8.72045 26: 5.14066 27: -8.68721 28: 6.06076
29: -0.724527 30: -6.39920 31: 10.0706 32: -8.68152
33: -0.444416 34: 11.4944 35: -5.40526 36: 2.00949
;
_pd_proc_ls_peak_cutoff 0.01000
_pd_proc_ls_profile_function
;
CW Profile function number 2 with 18 terms
Profile coefficients for Simpson's rule integration of pseudovoigt function
C.J. Howard (1982). J. Appl. Cryst.,15,615-620.
P. Thompson, D.E. Cox & J.B. Hastings (1987). J. Appl. Cryst.,20,79-83.
Peak tails are ignored where the intensity is below 0.0100 times the peak
Aniso. broadening axis 0.0 0.0 1.0
;
_pd_proc_ls_prof_R_factor 0.0437
_pd_proc_ls_prof_wR_expected 0.0284
_pd_proc_ls_prof_wR_factor 0.0623
_pd_proc_number_of_points 4790
_pd_spec_mounting ' ?'
_refine_ls_goodness_of_fit_all 2.31
_refine_ls_matrix_type full
_refine_ls_number_parameters 135
_refine_ls_number_restraints 102
_refine_ls_R_Fsqd_factor 0.06165
_refine_ls_shift/su_max 0.03
_refine_ls_shift/su_mean 0.01
_reflns_d_resolution_high 1.007
_reflns_d_resolution_low 16.286
_reflns_limit_h_max 22
_reflns_limit_h_min 0
_reflns_limit_k_max 4
_reflns_limit_k_min 0
_reflns_limit_l_max 17
_reflns_limit_l_min -18
_reflns_number_total 1973
_cod_data_source_file c2ce26534f.txt
_cod_data_source_block ACM_FormII
_cod_depositor_comments
;
The following automatic conversions were performed:

'_geom_bond_publ_flag' value 'N' changed to 'n' according to
/home/saulius/struct/CIF-dictionaries/cif_core.dic dictionary named
'cif_core.dic' version 2.4.2 from 2011-04-26 (78
times).

'_geom_angle_publ_flag' value 'N' changed to 'n' according
to /home/saulius/struct/CIF-dictionaries/cif_core.dic dictionary
named 'cif_core.dic' version 2.4.2 from 2011-04-26 (103 times).

Automatic conversion script
Id: cif_fix_values 1891 2012-01-12 08:04:46Z andrius 
;
_cod_original_cell_volume 1926.32(23)
_cod_database_code 7209086
_gsas_exptl_extinct_corr_t_min 1.00000
_gsas_exptl_extinct_corr_t_max 1.00000

loop_
_symmetry_equiv_pos_site_id
_symmetry_equiv_pos_as_xyz
1 +x,+y,+z
2 -x+1/2,+y+1/2,-z+1/2
-1 -x,-y,-z
-2 +x+1/2,-y+1/2,+z+1/2

loop_
_atom_site_type_symbol
_atom_site_label
_atom_site_fract_x
_atom_site_fract_y
_atom_site_fract_z
_atom_site_occupancy
_atom_site_thermal_displace_type
_atom_site_U_iso_or_equiv
_atom_site_symmetry_multiplicity
C C2 0.09092(12) -0.2021(4) 0.19903(14) 1.0 Uiso 0.04 4
C C1 0.14117(11) -0.0705(5) 0.18469(14) 1.0 Uiso 0.04 4
C C6 0.17660(9) 0.1225(5) 0.23679(17) 1.0 Uiso 0.04 4
C C5 0.16161(13) 0.1832(4) 0.30338(14) 1.0 Uiso 0.04 4
C C4 0.11142(12) 0.0508(5) 0.31783(13) 1.0 Uiso 0.04 4
C C3 0.07602(9) -0.1412(5) 0.26556(17) 1.0 Uiso 0.04 4
Cl Cl1 0.15945(14) -0.1463(6) 0.10198(15) 1.0 Uiso 0.04 4
C C7 0.09499(16) 0.1161(7) 0.38879(14) 1.0 Uiso 0.04 4
O O1 0.04244(18) 0.1991(16) 0.38122(27) 1.0 Uiso 0.04 4
N N1 0.14240(21) 0.1666(14) 0.45956(21) 1.0 Uiso 0.04 4
C C12 0.13620(11) 0.3422(5) 0.51639(15) 1.0 Uiso 0.04 4
C C11 0.19162(11) 0.3374(5) 0.57790(16) 1.0 Uiso 0.04 4
C C10 0.23268(19) 0.1384(9) 0.56025(18) 1.0 Uiso 0.04 4
C C8 0.20220(21) 0.0376(15) 0.48749(19) 1.0 Uiso 0.04 4
C C13 0.08840(10) 0.5241(6) 0.51631(15) 1.0 Uiso 0.04 4
C C14 0.09621(10) 0.7017(4) 0.57812(19) 1.0 Uiso 0.04 4
C C15 0.15169(10) 0.6979(5) 0.64004(16) 1.0 Uiso 0.04 4
C C16 0.19945(9) 0.5153(5) 0.63992(14) 1.0 Uiso 0.04 4
O O6 0.15912(13) 0.8714(6) 0.70032(18) 1.0 Uiso 0.04 4
C C17 0.10927(13) 1.0376(5) 0.69805(11) 1.0 Uiso 0.04 4
C C9 0.23163(10) -0.1327(5) 0.44047(13) 1.0 Uiso 0.04 4
C C18 0.29119(17) 0.0162(5) 0.61780(14) 1.0 Uiso 0.04 4
C C19 0.35071(18) 0.1752(12) 0.6232(4) 1.0 Uiso 0.04 4
O O3 0.40891(19) 0.0920(9) 0.66373(28) 1.0 Uiso 0.04 4
O O2 0.33942(24) 0.3547(11) 0.57445(35) 1.0 Uiso 0.04 4
C C20 0.45982(16) 0.2459(5) 0.65521(20) 1.0 Uiso 0.04 4
C C21 0.47526(30) 0.1638(14) 0.5816(5) 1.0 Uiso 0.04 4
O O5 0.5140(4) 0.2738(12) 0.5575(4) 1.0 Uiso 0.04 4
O O4 0.44673(30) -0.0670(11) 0.55405(29) 1.0 Uiso 0.04 4
H H2 0.06722 -0.32969 0.1643 1.0 Uiso 0.06 4
H H6 0.20979 0.21102 0.22694 1.0 Uiso 0.06 4
H H5 0.18509 0.31174 0.33796 1.0 Uiso 0.06 4
H H3 0.04273 -0.22823 0.27525 1.0 Uiso 0.06 4
H H13 0.05218 0.52851 0.47438 1.0 Uiso 0.06 4
H H14 0.0651 0.82618 0.57703 1.0 Uiso 0.06 4
H H16 0.23611 0.50879 0.68129 1.0 Uiso 0.06 4
H H17A 0.07531 0.92859 0.69654 1.0 Uiso 0.06 4
H H17B 0.12006 1.14578 0.74166 1.0 Uiso 0.06 4
H H17C 0.09958 1.14701 0.6546 1.0 Uiso 0.06 4
H H9C 0.23673 -0.02595 0.40094 1.0 Uiso 0.06 4
H H9A 0.27045 -0.19526 0.47109 1.0 Uiso 0.06 4
H H9B 0.20612 -0.28099 0.4197 1.0 Uiso 0.06 4
H H18A 0.29585 -0.16308 0.60338 1.0 Uiso 0.06 4
H H18B 0.28612 0.01594 0.66618 1.0 Uiso 0.06 4
H H20A 0.49496 0.21433 0.69739 1.0 Uiso 0.06 4
H H20B 0.44971 0.43017 0.65243 1.0 Uiso 0.06 4
H H4 0.45568 -0.11362 0.51621 1.0 Uiso 0.06 4

loop_
_atom_type_symbol
_atom_type_number_in_cell
_atom_type_scat_dispersion_real
_atom_type_scat_dispersion_imag
_atom_type_scat_Cromer_Mann_a1
_atom_type_scat_Cromer_Mann_a2
_atom_type_scat_Cromer_Mann_a3
_atom_type_scat_Cromer_Mann_a4
_atom_type_scat_Cromer_Mann_b1
_atom_type_scat_Cromer_Mann_b2
_atom_type_scat_Cromer_Mann_b3
_atom_type_scat_Cromer_Mann_b4
_atom_type_scat_Cromer_Mann_c
_atom_type_scat_source
C 84.0 0.000 0.000 2.31000 20.8439 1.02000 10.2075 1.58860 0.56870 0.86500 51.6512 0.21560 International_Tables_Vol_C
Cl 4.0 0.000 0.000 11.4604 0.01040 7.19640 1.16620 6.25560 18.5194 1.64550 47.7784 -9.5574 International_Tables_Vol_C
O 24.0 0.000 0.000 3.04850 13.2771 2.28680 5.70110 1.54630 0.32390 0.86700 32.9089 0.25080 International_Tables_Vol_C
N 4.0 0.000 0.000 12.2126 0.00570 3.13220 9.89330 2.01250 28.9975 1.16630 0.58260 -11.529 International_Tables_Vol_C
H 72.0 0.000 0.000 0.49300 10.5109 0.32291 26.1257 0.14019 3.14236 0.04081 57.7997 0.00304 International_Tables_Vol_C

loop_
_geom_angle_atom_site_label_1
_geom_angle_atom_site_label_2
_geom_angle_atom_site_label_3
_geom_angle
_geom_angle_site_symmetry_1
_geom_angle_site_symmetry_3
_geom_angle_publ_flag
C1 C2 C3 120.02(14) 1_555 1_555 n
C1 C2 H2 120.17(28) 1_555 1_555 n
C3 C2 H2 119.82(30) 1_555 1_555 n
C2 C1 C6 120.12(14) 1_555 1_555 n
C2 C1 Cl1 119.90(16) 1_555 1_555 n
C6 C1 Cl1 119.98(17) 1_555 1_555 n
C1 C6 C5 119.76(13) 1_555 1_555 n
C1 C6 H6 120.02(30) 1_555 1_555 n
C5 C6 H6 120.21(32) 1_555 1_555 n
C6 C5 C4 120.09(14) 1_555 1_555 n
C6 C5 H5 119.78(32) 1_555 1_555 n
C4 C5 H5 120.13(30) 1_555 1_555 n
C5 C4 C3 119.98(14) 1_555 1_555 n
C5 C4 C7 120.30(16) 1_555 1_555 n
C3 C4 C7 119.71(17) 1_555 1_555 n
C2 C3 C4 120.02(13) 1_555 1_555 n
C2 C3 H3 120.21(30) 1_555 1_555 n
C4 C3 H3 119.77(30) 1_555 1_555 n
C4 C7 O1 118.17(18) 1_555 1_555 n
C4 C7 N1 120.78(20) 1_555 1_555 n
O1 C7 N1 118.00(21) 1_555 1_555 n
C7 N1 C12 124.65(15) 1_555 1_555 n
C7 N1 C8 127.12(17) 1_555 1_555 n
C12 N1 C8 108.12(15) 1_555 1_555 n
N1 C12 C11 108.66(15) 1_555 1_555 n
N1 C12 C13 130.76(15) 1_555 1_555 n
C11 C12 C13 120.28(14) 1_555 1_555 n
C12 C11 C10 107.57(14) 1_555 1_555 n
C12 C11 C16 119.90(13) 1_555 1_555 n
C10 C11 C16 132.48(15) 1_555 1_555 n
C11 C10 C8 107.36(14) 1_555 1_555 n
C11 C10 C18 125.53(16) 1_555 1_555 n
C8 C10 C18 125.73(16) 1_555 1_555 n
N1 C8 C10 108.19(14) 1_555 1_555 n
N1 C8 C9 125.37(15) 1_555 1_555 n
C10 C8 C9 125.40(22) 1_555 1_555 n
C12 C13 C14 119.83(13) 1_555 1_555 n
C12 C13 H13 119.41(28) 1_555 1_555 n
C14 C13 H13 120.73(30) 1_555 1_555 n
C13 C14 C15 120.16(14) 1_555 1_555 n
C13 C14 H14 119.58(29) 1_555 1_555 n
C15 C14 H14 120.23(27) 1_555 1_555 n
C14 C15 C16 119.83(14) 1_555 1_555 n
C14 C15 O6 119.99(15) 1_555 1_555 n
C16 C15 O6 120.18(16) 1_555 1_555 n
C11 C16 C15 119.99(13) 1_555 1_555 n
C11 C16 H16 119.61(25) 1_555 1_555 n
C15 C16 H16 120.39(25) 1_555 1_555 n
C15 O6 C17 117.03(17) 1_555 1_555 n
O6 C17 H17A 108.69(24) 1_555 1_555 n
O6 C17 H17B 108.85(25) 1_555 1_555 n
O6 C17 H17C 109.47(25) 1_555 1_555 n
H17A C17 H17B 110.02(24) 1_555 1_555 n
H17A C17 H17C 109.87(24) 1_555 1_555 n
H17B C17 H17C 109.91(24) 1_555 1_555 n
C8 C9 H9C 109.0(4) 1_555 1_555 n
C8 C9 H9A 109.80(21) 1_555 1_555 n
C8 C9 H9B 109.91(35) 1_555 1_555 n
H9C C9 H9A 109.33(23) 1_555 1_555 n
H9C C9 H9B 109.35(22) 1_555 1_555 n
H9A C9 H9B 109.46(23) 1_555 1_555 n
C10 C18 C19 113.23(20) 1_555 1_555 n
C10 C18 H18A 108.81(28) 1_555 1_555 n
C10 C18 H18B 108.68(27) 1_555 1_555 n
C19 C18 H18A 108.8(4) 1_555 1_555 n
C19 C18 H18B 108.1(4) 1_555 1_555 n
H18A C18 H18B 109.22(24) 1_555 1_555 n
C18 C19 O3 124.28(20) 1_555 1_555 n
C18 C19 O2 110.11(19) 1_555 1_555 n
O3 C19 O2 124.09(31) 1_555 1_555 n
C19 O3 C20 117.21(21) 1_555 1_555 n
O3 C20 C21 111.78(21) 1_555 1_555 n
O3 C20 H20A 109.0(4) 1_555 1_555 n
O3 C20 H20B 109.1(4) 1_555 1_555 n
C21 C20 H20A 108.4(6) 1_555 1_555 n
C21 C20 H20B 108.83(35) 1_555 1_555 n
H20A C20 H20B 109.73(24) 1_555 1_555 n
C20 C21 O5 125.83(25) 1_555 1_555 n
C20 C21 O4 109.78(27) 1_555 1_555 n
O5 C21 O4 123.78(24) 1_555 1_555 n
C21 O4 H4 110.1(4) 1_555 1_555 n
C17 H17A H17B 34.98(13) 1_555 1_555 n
C17 H17A H17C 35.09(14) 1_555 1_555 n
H17B H17A H17C 59.9992(31) 1_555 1_555 n
C17 H17B H17A 35.00(14) 1_555 1_555 n
C17 H17B H17C 35.08(14) 1_555 1_555 n
H17A H17B H17C 60.0001(19) 1_555 1_555 n
C17 H17C H17A 35.04(14) 1_555 1_555 n
C17 H17C H17B 35.01(13) 1_555 1_555 n
H17A H17C H17B 60.0007(21) 1_555 1_555 n
C9 H9C H9A 35.31(13) 1_555 1_555 n
C9 H9C H9B 35.29(13) 1_555 1_555 n
H9A H9C H9B 59.9993(27) 1_555 1_555 n
C9 H9A H9C 35.37(14) 1_555 1_555 n
C9 H9A H9B 35.26(13) 1_555 1_555 n
H9C H9A H9B 60.0003(26) 1_555 1_555 n
C9 H9B H9C 35.36(13) 1_555 1_555 n
C9 H9B H9A 35.28(13) 1_555 1_555 n
H9C H9B H9A 60.0005(21) 1_555 1_555 n
C18 H18A H18B 35.39(14) 1_555 1_555 n
C18 H18B H18A 35.39(14) 1_555 1_555 n
C20 H20A H20B 35.10(14) 1_555 1_555 n
C20 H20B H20A 35.17(14) 1_555 1_555 n

loop_
_geom_bond_atom_site_label_1
_geom_bond_atom_site_label_2
_geom_bond_distance
_geom_bond_site_symmetry_2
_geom_bond_publ_flag
C2 C1 1.4005(21) 1_555 n
C2 C3 1.3999(21) 1_555 n
C2 H2 0.9310(19) 1_555 n
C1 C2 1.4005(21) 1_555 n
C1 C6 1.4011(21) 1_555 n
C6 C1 1.4011(21) 1_555 n
C6 C5 1.4018(21) 1_555 n
C6 H6 0.9317(18) 1_555 n
C5 C6 1.4018(21) 1_555 n
C5 C4 1.4020(21) 1_555 n
C5 H5 0.9312(19) 1_555 n
C4 C5 1.4020(21) 1_555 n
C4 C3 1.3989(21) 1_555 n
C4 C7 1.4999(21) 1_555 n
C3 C2 1.3999(21) 1_555 n
C3 C4 1.3989(21) 1_555 n
C3 H3 0.9291(19) 1_555 n
C7 C4 1.4999(21) 1_555 n
C7 O1 1.2192(22) 1_555 n
C7 N1 1.4194(20) 1_555 n
O1 C7 1.2192(22) 1_555 n
N1 C7 1.4194(20) 1_555 n
N1 C12 1.3940(20) 1_555 n
N1 C8 1.4297(20) 1_555 n
C12 N1 1.3940(20) 1_555 n
C12 C11 1.3951(19) 1_555 n
C12 C13 1.3984(21) 1_555 n
C11 C12 1.3951(19) 1_555 n
C11 C10 1.4506(20) 1_555 n
C11 C16 1.4004(21) 1_555 n
C10 C11 1.4506(20) 1_555 n
C10 C8 1.3863(20) 1_555 n
C10 C18 1.5278(21) 1_555 n
C8 N1 1.4297(20) 1_555 n
C8 C10 1.3863(20) 1_555 n
C8 C9 1.4996(21) 1_555 n
C13 C12 1.3984(21) 1_555 n
C13 C14 1.3971(21) 1_555 n
C13 H13 0.9289(19) 1_555 n
C14 C13 1.3971(21) 1_555 n
C14 C15 1.3998(20) 1_555 n
C14 H14 0.9249(19) 1_555 n
C15 C14 1.3998(20) 1_555 n
C15 C16 1.4008(21) 1_555 n
C15 O6 1.3638(21) 1_555 n
C16 C11 1.4004(21) 1_555 n
C16 C15 1.4008(21) 1_555 n
C16 H16 0.9299(18) 1_555 n
O6 C15 1.3638(21) 1_555 n
O6 C17 1.3784(22) 1_555 n
C17 O6 1.3784(22) 1_555 n
C17 H17A 0.9271(21) 1_555 n
C17 H17B 0.9266(20) 1_555 n
C17 H17C 0.9283(21) 1_555 n
C9 C8 1.4996(21) 1_555 n
C9 H9C 0.9315(21) 1_555 n
C9 H9A 0.9301(20) 1_555 n
C9 H9B 0.9299(21) 1_555 n
C18 C10 1.5278(21) 1_555 n
C18 C19 1.5284(21) 1_555 n
C18 H18A 0.9323(21) 1_555 n
C18 H18B 0.9323(21) 1_555 n
C19 C18 1.5284(21) 1_555 n
C19 O3 1.3510(22) 1_555 n
C19 O2 1.2231(22) 1_555 n
O3 C19 1.3510(22) 1_555 n
O3 C20 1.4239(22) 1_555 n
O2 C19 1.2231(22) 1_555 n
C20 O3 1.4239(22) 1_555 n
C20 C21 1.5545(22) 1_555 n
C20 H20A 0.9294(21) 1_555 n
C20 H20B 0.9276(21) 1_555 n
C21 C20 1.5545(22) 1_555 n
C21 O5 1.2233(22) 1_555 n
C21 O4 1.3193(22) 1_555 n
O5 C21 1.2233(22) 1_555 n
O4 C21 1.3193(22) 1_555 n
O4 H4 0.8162(22) 1_555 n
